data_4504709
loop_
_publ_author_name
'Visi, Mandana Z.'
'Knobler, Carolyn B.'
'Owen, Jonathan J.'
'Khan, M. Ishaque'
'Schubert, David M.'

_publ_section_title
;
 Structures of Self-Assembled Nonmetal Borates Derived from
 \a,\w-Diaminoalkanes
;
_journal_issue 2
_journal_name_full 'Crystal Growth &amp; Design'
_journal_page_first 538
_journal_paper_doi 10.1021/cg0504915
_journal_volume 6
_journal_year 2006
_chemical_formula_moiety 'C5 H16 N2, 2(B5 H4 O10)'
_chemical_formula_sum 'C5 H24 B10 N2 O20'
_chemical_formula_weight 540.36
_chemical_name_systematic '1,5-diammoniopentane bispentaborate'
_space_group_IT_number 14
_symmetry_cell_setting monoclinic
_symmetry_space_group_name_Hall '-P 2yn'
_symmetry_space_group_name_H-M 'P 1 21/n 1'
_atom_sites_solution_hydrogens geom
_atom_sites_solution_primary direct
_atom_sites_solution_secondary difmap
_audit_creation_method SHELXL-97
_cell_angle_alpha 90.00
_cell_angle_beta 102.8090(10)
_cell_angle_gamma 90.00
_cell_formula_units_Z 2
_cell_length_a 8.6754(7)
_cell_length_b 13.6574(11)
_cell_length_c 10.1203(8)
_cell_measurement_reflns_used 5067
_cell_measurement_temperature 298(2)
_cell_measurement_theta_max 28.36
_cell_measurement_theta_min 2.54
_cell_volume 1169.25(16)
_computing_cell_refinement 'Bruker SMART'
_computing_data_collection 'Bruker SMART'
_computing_data_reduction 'Bruker SAINT'
_computing_molecular_graphics 'Bruker SHELXT'
_computing_publication_material 'Bruker SHELXT'
_computing_structure_refinement 'SHELXL-97 (Sheldrick, 1997)'
_computing_structure_solution 'SHELXS-97 (Sheldrick, 1990)'
_diffrn_ambient_temperature 298(2)
_diffrn_measured_fraction_theta_full 0.980
_diffrn_measured_fraction_theta_max 0.980
_diffrn_measurement_device_type 'ccd area detector'
_diffrn_measurement_method 'phi and omega scans'
_diffrn_radiation_monochromator graphite
_diffrn_radiation_source 'fine-focus sealed tube'
_diffrn_radiation_type MoK\a
_diffrn_radiation_wavelength 0.71073
_diffrn_reflns_av_R_equivalents 0.0181
_diffrn_reflns_av_sigmaI/netI 0.0167
_diffrn_reflns_limit_h_max 11
_diffrn_reflns_limit_h_min -11
_diffrn_reflns_limit_k_max 18
_diffrn_reflns_limit_k_min -17
_diffrn_reflns_limit_l_max 13
_diffrn_reflns_limit_l_min -13
_diffrn_reflns_number 10375
_diffrn_reflns_theta_full 28.27
_diffrn_reflns_theta_max 28.27
_diffrn_reflns_theta_min 2.55
_exptl_absorpt_coefficient_mu 0.142
_exptl_absorpt_correction_T_max 0.96
_exptl_absorpt_correction_T_min 0.93
_exptl_absorpt_correction_type multi-scan
_exptl_absorpt_process_details 'Bruker SADABS'
_exptl_crystal_colour colorless
_exptl_crystal_density_diffrn 1.535
_exptl_crystal_density_method 'not measured'
_exptl_crystal_description parallelepiped
_exptl_crystal_F_000 556
_exptl_crystal_size_max 0.4
_exptl_crystal_size_mid 0.3
_exptl_crystal_size_min 0.3
_refine_diff_density_max 0.725
_refine_diff_density_min -0.527
_refine_diff_density_rms 0.076
_refine_ls_extinction_method none
_refine_ls_goodness_of_fit_ref 0.939
_refine_ls_hydrogen_treatment mixed
_refine_ls_matrix_type full
_refine_ls_number_parameters 256
_refine_ls_number_reflns 2846
_refine_ls_number_restraints 62
_refine_ls_restrained_S_all 1.026
_refine_ls_R_factor_all 0.0713
_refine_ls_R_factor_gt 0.0618
_refine_ls_shift/su_max 0.060
_refine_ls_shift/su_mean 0.009
_refine_ls_structure_factor_coef Fsqd
_refine_ls_weighting_details 'calc w=1/[\s^2^(Fo^2^)+(0.1230P)^2^+1.1418P] where P=(Fo^2^+2Fc^2^)/3'
_refine_ls_weighting_scheme calc
_refine_ls_wR_factor_gt 0.1835
_refine_ls_wR_factor_ref 0.1941
_reflns_number_gt 2339
_reflns_number_total 2846
_reflns_threshold_expression >2sigma(I)
_cod_data_source_file cg0504915si20051107_091537.cif
_cod_data_source_block compound_1
_cod_original_sg_symbol_H-M P2(1)/n
_cod_database_code 4504709

loop_
_symmetry_equiv_pos_as_xyz
'x, y, z'
'-x+1/2, y+1/2, -z+1/2'
'-x, -y, -z'
'x-1/2, -y-1/2, z-1/2'

loop_
_atom_site_label
_atom_site_type_symbol
_atom_site_fract_x
_atom_site_fract_y
_atom_site_fract_z
_atom_site_U_iso_or_equiv
_atom_site_adp_type
_atom_site_occupancy
_atom_site_symmetry_multiplicity
_atom_site_calc_flag
_atom_site_refinement_flags
_atom_site_disorder_assembly
_atom_site_disorder_group
B1 B 0.7219(3) 0.66735(17) 0.4229(3) 0.0301(5) Uani 1 1 d . . .
B2A B 0.6870(3) 0.7903(2) 0.5940(3) 0.0392(6) Uani 1 1 d . . .
B2B B 0.5366(3) 0.80580(18) 0.3682(3) 0.0323(5) Uani 1 1 d . . .
B2C B 0.6918(3) 0.48573(18) 0.4219(3) 0.0329(5) Uani 1 1 d . . .
B2D B 0.9059(3) 0.55550(17) 0.3427(3) 0.0290(5) Uani 1 1 d . . .
O1A O 0.6143(2) 0.72996(12) 0.32677(16) 0.0344(4) Uani 1 1 d . . .
O2A O 0.4270(2) 0.86067(12) 0.28269(19) 0.0374(4) Uani 1 1 d . . .
H2A H 0.390(4) 0.834(3) 0.205(4) 0.049 Uiso 1 1 d . . .
O3A O 0.5660(2) 0.83415(15) 0.50230(18) 0.0487(5) Uani 1 1 d . . .
O1B O 0.7729(2) 0.71732(13) 0.55387(17) 0.0381(4) Uani 1 1 d . . .
O2B O 0.6200(2) 0.40155(13) 0.4476(2) 0.0476(5) Uani 1 1 d . . .
H2B H 0.541(5) 0.410(3) 0.492(4) 0.062 Uiso 1 1 d . . .
O3B O 0.8245(2) 0.47350(11) 0.36877(19) 0.0382(4) Uani 1 1 d . . .
O1C O 0.6395(2) 0.57593(12) 0.44454(18) 0.0363(4) Uani 1 1 d . . .
O2C O 1.0336(2) 0.54416(13) 0.2875(2) 0.0411(5) Uani 1 1 d . . .
H2C H 1.045(4) 0.483(3) 0.266(4) 0.053 Uiso 1 1 d . . .
O1D O 0.86220(19) 0.64643(11) 0.36962(18) 0.0364(4) Uani 1 1 d . . .
O2D O 0.7229(3) 0.81822(17) 0.7250(2) 0.0602(7) Uani 1 1 d . . .
H2D H 0.668(5) 0.864(3) 0.747(5) 0.078 Uiso 1 1 d . . .
N1C N 0.2104(16) 0.7799(8) 0.5558(12) 0.137(5) Uani 0.50 1 d PD . 1
H1C1 H 0.315(2) 0.799(5) 0.568(8) 0.178 Uiso 0.50 1 d PD A 1
H1C2 H 0.165(9) 0.792(5) 0.629(4) 0.178 Uiso 0.50 1 d PD B 1
H1C3 H 0.189(10) 0.7187(8) 0.517(4) 0.178 Uiso 0.50 1 d PD C 1
C2C C 0.1222(15) 0.8498(6) 0.4459(12) 0.34(3) Uani 0.50 1 d PD . 1
H2C1 H 0.0114(15) 0.8344(9) 0.433(3) 0.442 Uiso 0.50 1 d PD D 1
H2C2 H 0.157(4) 0.8343(15) 0.3643(13) 0.442 Uiso 0.50 1 d PD E 1
C3C C 0.1529(12) 0.9560(7) 0.484(3) 0.48(4) Uani 0.50 1 d PD . 1
H3C1 H 0.193(5) 0.9899(10) 0.414(6) 0.622 Uiso 0.50 1 d PD F 1
H3C2 H 0.2332(17) 0.9610(19) 0.568(5) 0.622 Uiso 0.50 1 d PD G 1
C4C C 0.0000 1.0000 0.5000 0.226(10) Uani 1 2 d SD . 1
H4C1 H -0.083(2) 0.9880(14) 0.417(2) 0.294 Uiso 0.50 1 d PD H 1
H4C2 H -0.038(3) 0.9655(11) 0.573(2) 0.294 Uiso 0.50 1 d PD I 1
C5C C 0.0146(9) 1.1068(5) 0.530(3) 0.37(3) Uani 0.50 1 d PD . 1
H5C1 H 0.071(3) 1.1192(18) 0.623(4) 0.481 Uiso 0.50 1 d PD J 1
H5C2 H 0.073(3) 1.1401(6) 0.471(6) 0.481 Uiso 0.50 1 d PD K 1
C6C C -0.1505(9) 1.1494(4) 0.5077(9) 0.074(3) Uani 0.50 1 d PD . 1
H6C1 H -0.185(3) 1.1518(10) 0.5923(17) 0.096 Uiso 0.50 1 d PD L 1
H6C2 H -0.2243(16) 1.1100(6) 0.444(2) 0.096 Uiso 0.50 1 d PD M 1
N7C N -0.1416(6) 1.2494(3) 0.4534(7) 0.0403(11) Uani 0.50 1 d PD . 1
H7C1 H -0.137(5) 1.2425(10) 0.3626(13) 0.052 Uiso 0.50 1 d PD N 1
H7C2 H -0.233(3) 1.2824(11) 0.463(4) 0.052 Uiso 0.50 1 d PD O 1
H7C3 H -0.050(3) 1.2781(13) 0.505(3) 0.052 Uiso 0.50 1 d PD P 1

loop_
_atom_site_aniso_label
_atom_site_aniso_U_11
_atom_site_aniso_U_22
_atom_site_aniso_U_33
_atom_site_aniso_U_23
_atom_site_aniso_U_13
_atom_site_aniso_U_12
B1 0.0337(11) 0.0229(11) 0.0363(12) -0.0014(9) 0.0136(9) 0.0032(8)
B2A 0.0416(14) 0.0356(13) 0.0388(14) -0.0063(10) 0.0054(11) 0.0122(11)
B2B 0.0353(12) 0.0236(11) 0.0381(13) 0.0006(9) 0.0082(10) -0.0001(9)
B2C 0.0361(12) 0.0252(11) 0.0424(13) 0.0003(9) 0.0194(10) 0.0009(9)
B2D 0.0326(11) 0.0232(11) 0.0342(12) -0.0012(9) 0.0136(9) -0.0009(9)
O1A 0.0424(9) 0.0277(8) 0.0335(8) -0.0017(6) 0.0091(7) 0.0040(6)
O2A 0.0402(9) 0.0267(8) 0.0415(9) 0.0022(7) 0.0009(7) 0.0010(6)
O3A 0.0560(11) 0.0476(11) 0.0383(10) -0.0086(8) 0.0016(8) 0.0269(9)
O1B 0.0419(9) 0.0340(9) 0.0367(9) -0.0061(7) 0.0051(7) 0.0138(7)
O2B 0.0495(10) 0.0253(8) 0.0808(14) 0.0021(8) 0.0419(10) -0.0012(7)
O3B 0.0415(9) 0.0221(7) 0.0602(11) -0.0016(7) 0.0311(8) -0.0009(6)
O1C 0.0389(9) 0.0252(8) 0.0524(10) 0.0017(7) 0.0265(8) 0.0026(6)
O2C 0.0455(10) 0.0243(8) 0.0638(12) -0.0044(7) 0.0343(9) -0.0038(7)
O1D 0.0394(9) 0.0219(7) 0.0544(10) -0.0035(7) 0.0242(7) -0.0013(6)
O2D 0.0705(14) 0.0623(14) 0.0407(11) -0.0178(9) -0.0027(9) 0.0365(11)
N1C 0.228(15) 0.085(8) 0.129(10) -0.017(7) 0.107(11) -0.001(9)
C2C 0.27(3) 0.72(7) 0.051(7) -0.085(17) 0.079(11) -0.33(4)
C3C 0.54(7) 0.24(4) 0.58(8) 0.01(4) -0.05(6) 0.33(5)
C4C 0.181(11) 0.40(3) 0.142(9) -0.154(13) 0.118(9) -0.147(14)
C5C 0.56(8) 0.15(2) 0.46(6) 0.15(3) 0.26(6) 0.26(4)
C6C 0.132(8) 0.035(3) 0.062(5) 0.012(3) 0.034(5) -0.004(4)
N7C 0.036(2) 0.023(2) 0.060(3) -0.0011(19) 0.009(2) 0.0003(16)

loop_
_atom_type_symbol
_atom_type_description
_atom_type_scat_dispersion_real
_atom_type_scat_dispersion_imag
_atom_type_scat_source
C C 0.0033 0.0016 'International Tables Vol C Tables 4.2.6.8 and 6.1.1.4'
H H 0.0000 0.0000 'International Tables Vol C Tables 4.2.6.8 and 6.1.1.4'
B B 0.0013 0.0007 'International Tables Vol C Tables 4.2.6.8 and 6.1.1.4'
N N 0.0061 0.0033 'International Tables Vol C Tables 4.2.6.8 and 6.1.1.4'
O O 0.0106 0.0060 'International Tables Vol C Tables 4.2.6.8 and 6.1.1.4'

loop_
_geom_angle_atom_site_label_1
_geom_angle_atom_site_label_2
_geom_angle_atom_site_label_3
_geom_angle
O1D B1 O1A 109.16(19)
O1D B1 O1B 108.33(19)
O1A B1 O1B 110.38(17)
O1D B1 O1C 111.00(17)
O1A B1 O1C 109.44(19)
O1B B1 O1C 108.53(19)
O2D B2A O1B 118.6(2)
O2D B2A O3A 121.1(2)
O1B B2A O3A 120.3(2)
O1A B2B O2A 123.4(2)
O1A B2B O3A 121.6(2)
O2A B2B O3A 115.0(2)
O1C B2C O2B 123.6(2)
O1C B2C O3B 121.0(2)
O2B B2C O3B 115.3(2)
O1D B2D O2C 118.83(19)
O1D B2D O3B 122.10(19)
O2C B2D O3B 119.06(19)
B2B O1A B1 121.94(18)
B2A O3A B2B 119.3(2)
B2A O1B B1 122.34(19)
B2D O3B B2C 118.77(18)
B2C O1C B1 123.62(17)
B2D O1D B1 123.36(18)
C3C C2C N1C 112.4(11)
C4C C3C C2C 107.6(4)
C5C C4C C3C 112.1(4)
C4C C5C C6C 108.1(4)
N7C C6C C5C 106.4(8)

loop_
_geom_bond_atom_site_label_1
_geom_bond_atom_site_label_2
_geom_bond_distance
_geom_bond_site_symmetry_2
B1 O1D 1.464(3) .
B1 O1A 1.465(3) .
B1 O1B 1.469(3) .
B1 O1C 1.479(3) .
B2A O2D 1.348(3) .
B2A O1B 1.359(3) .
B2A O3A 1.375(3) .
B2B O1A 1.352(3) .
B2B O2A 1.360(3) .
B2B O3A 1.379(3) .
B2C O1C 1.350(3) .
B2C O2B 1.360(3) .
B2C O3B 1.385(3) .
B2D O1D 1.344(3) .
B2D O2C 1.355(3) .
B2D O3B 1.380(3) .
N1C C2C 1.535(7) .
C2C C3C 1.510(5) .
C3C C4C 1.497(4) .
C4C C5C 1.489(4) 3_576
C5C C6C 1.516(5) .
C6C N7C 1.482(5) .

loop_
_geom_hbond_atom_site_label_D
_geom_hbond_atom_site_label_H
_geom_hbond_atom_site_label_A
_geom_hbond_distance_DH
_geom_hbond_distance_HA
_geom_hbond_distance_DA
_geom_hbond_angle_DHA
_geom_hbond_site_symmetry_A
O2A H2A O1B 0.87(4) 1.78(4) 2.629(2) 167(3) 4_575
O2B H2B O1C 0.91(4) 1.82(4) 2.728(2) 171(4) 3_666
O2C H2C O2A 0.87(4) 1.78(4) 2.648(2) 178(4) 2_645
O2D H2D O2C 0.85(5) 1.82(5) 2.663(3) 175(5) 4_576
N1C H1C1 O3A 0.924(5) 2.46(4) 3.332(14) 156(7) .
N1C H1C2 O1A 0.923(5) 2.167(13) 3.041(11) 157.6(19) 4_576
N1C H1C3 O2B 0.923(5) 2.30(5) 2.886(11) 121(5) 3_666
N7C H7C1 O1A 0.934(5) 1.976(8) 2.909(7) 177(3) 2
N7C H7C2 O2B 0.934(5) 2.054(6) 2.923(5) 154.2(10) 1_465
N7C H7C3 O1D 0.935(5) 2.100(8) 3.030(5) 173(3) 3_676

loop_
_geom_torsion_atom_site_label_1
_geom_torsion_atom_site_label_2
_geom_torsion_atom_site_label_3
_geom_torsion_atom_site_label_4
_geom_torsion
O2A B2B O1A B1 -174.9(2)
O3A B2B O1A B1 6.4(3)
O1D B1 O1A B2B -138.7(2)
O1B B1 O1A B2B -19.7(3)
O1C B1 O1A B2B 99.6(2)
O2D B2A O3A B2B 177.8(3)
O1B B2A O3A B2B -2.4(4)
O1A B2B O3A B2A 6.0(4)
O2A B2B O3A B2A -172.9(2)
O2D B2A O1B B1 166.2(3)
O3A B2A O1B B1 -13.7(4)
O1D B1 O1B B2A 143.0(2)
O1A B1 O1B B2A 23.5(3)
O1C B1 O1B B2A -96.4(3)
O1D B2D O3B B2C 1.3(4)
O2C B2D O3B B2C -178.3(2)
O1C B2C O3B B2D 1.9(4)
O2B B2C O3B B2D -178.6(2)
O2B B2C O1C B1 176.9(2)
O3B B2C O1C B1 -3.6(4)
O1D B1 O1C B2C 2.1(3)
O1A B1 O1C B2C 122.7(2)
O1B B1 O1C B2C -116.8(2)
O2C B2D O1D B1 176.9(2)
O3B B2D O1D B1 -2.7(4)
O1A B1 O1D B2D -119.7(2)
O1B B1 O1D B2D 120.1(2)
O1C B1 O1D B2D 1.0(3)
N1C C2C C3C C4C -114.6(15)
C2C C3C C4C C5C -176.5(14)
C3C C4C C5C C6C 165.5(14)
C4C C5C C6C N7C -145.4(14)
